data_1547278
loop_
_publ_author_name
'KRANTHI KUMAR GANGU'
'ANIMA S DADHICH'
'SARATCHANDRA BABU MUKKAMALA'

_publ_section_title
;
 Hydrothermal synthesis, crystal structure and luminescence property of a
 three dimensional Sm(III) coordination polymer with
 2,5-pyridinedicarboxylic acid
;
_journal_name_full 'Journal of Chemical Sciences'
_journal_page_first 2225
_journal_page_last 2230
_journal_paper_doi 10.1007/s12039-015-0985-9
_journal_volume 127
_journal_year 2015
_chemical_compound_source 'Hydrothermal method'
_chemical_formula_moiety 'C7 H3 N2 O8 Sm, O'
_chemical_formula_sum 'C7 H3 N2 O9 Sm'
_chemical_formula_weight 409.46
_chemical_name_common 'Samariume(III) pyridine 2,5 dicarboxylate'
_space_group_IT_number 14
_symmetry_cell_setting monoclinic
_symmetry_Int_Tables_number 14
_symmetry_space_group_name_Hall '-P 2yn'
_symmetry_space_group_name_H-M 'P 1 21/n 1'
_atom_sites_solution_hydrogens geom
_atom_sites_solution_primary direct
_atom_sites_solution_secondary difmap
_cell_angle_alpha 90.00
_cell_angle_beta 106.310(5)
_cell_angle_gamma 90.00
_cell_formula_units_Z 4
_cell_length_a 9.3610(4)
_cell_length_b 8.3498(3)
_cell_length_c 16.7159(8)
_cell_measurement_reflns_used 6003
_cell_measurement_temperature 150(2)
_cell_measurement_theta_max 71.8557
_cell_measurement_theta_min 4.9161
_cell_volume 1253.98(10)
_computing_cell_refinement 'CrysAlis RED, Oxford Diffraction Ltd.,'
_computing_data_collection 'CrysAlis CCD, Oxford Diffraction Ltd.,'
_computing_data_reduction 'CrysAlis RED, Oxford Diffraction Ltd.,'
_computing_molecular_graphics Ortep3
_computing_publication_material Shelx97
_computing_structure_refinement 'SHELXL-97 (Sheldrick, 1997)'
_computing_structure_solution 'SHELXS-97 (Sheldrick, 1997)'
_diffrn_ambient_temperature 150(2)
_diffrn_detector_area_resol_mean 15.9948
_diffrn_measured_fraction_theta_full 0.985
_diffrn_measured_fraction_theta_max 0.985
_diffrn_measurement_device_type 'OXFORD DIFFRACTION SUPER NOVA'
_diffrn_measurement_method \?/q-scan
_diffrn_radiation_monochromator graphite
_diffrn_radiation_type CuK\?
_diffrn_radiation_wavelength 1.5418
_diffrn_reflns_av_R_equivalents 0.0332
_diffrn_reflns_av_sigmaI/netI 0.0248
_diffrn_reflns_limit_h_max 8
_diffrn_reflns_limit_h_min -11
_diffrn_reflns_limit_k_max 10
_diffrn_reflns_limit_k_min -8
_diffrn_reflns_limit_l_max 20
_diffrn_reflns_limit_l_min -19
_diffrn_reflns_number 7230
_diffrn_reflns_theta_full 72.00
_diffrn_reflns_theta_max 72.00
_diffrn_reflns_theta_min 4.92
_diffrn_source 'Micro-Focus (Cu) X-ray Source'
_exptl_absorpt_coefficient_mu 35.635
_exptl_absorpt_correction_T_max 0.0499
_exptl_absorpt_correction_T_min 0.0299
_exptl_absorpt_correction_type multi-scan
_exptl_absorpt_process_details
;

CrysAlis RED, Oxford Diffraction Ltd.,

Version 1.171.31.7 (release 18-10-2006 CrysAlis171 .NET)

(compiled Oct 18 2006,16:28:17)

Empirical absorption correction using spherical harmonics,

implemented in SCALE3 ABSPACK scaling algorithm.

;
_exptl_crystal_colour Red
_exptl_crystal_density_diffrn 2.169
_exptl_crystal_description block
_exptl_crystal_F_000 772
_exptl_crystal_size_max 0.33
_exptl_crystal_size_mid 0.26
_exptl_crystal_size_min 0.21
_refine_diff_density_max 4.085
_refine_diff_density_min -2.346
_refine_diff_density_rms 0.318
_refine_ls_extinction_method none
_refine_ls_goodness_of_fit_ref 1.176
_refine_ls_matrix_type full
_refine_ls_number_parameters 172
_refine_ls_number_reflns 2436
_refine_ls_number_restraints 24
_refine_ls_restrained_S_all 1.170
_refine_ls_R_factor_all 0.0546
_refine_ls_R_factor_gt 0.0543
_refine_ls_shift/su_max 0.104
_refine_ls_shift/su_mean 0.001
_refine_ls_structure_factor_coef Fsqd
_refine_ls_weighting_details 'calc w=1/[\?^2^(Fo^2^)+(0.1038P)^2^+15.2333P] where P=(Fo^2^+2Fc^2^)/3'
_refine_ls_weighting_scheme calc
_refine_ls_wR_factor_gt 0.1653
_refine_ls_wR_factor_ref 0.1656
_reflns_number_gt 2405
_reflns_number_total 2436
_reflns_threshold_expression >2sigma(I)
_cod_data_source_file J-Chem-Sciences-2015-127-2225-2230.cif
_cod_data_source_block gitam035
_cod_original_cell_volume 1253.98(9)
_cod_original_sg_symbol_H-M 'P 21/n'
_cod_database_code 1547278

loop_
_symmetry_equiv_pos_as_xyz
'x, y, z'
'-x+1/2, y+1/2, -z+1/2'
'-x, -y, -z'
'x-1/2, -y-1/2, z-1/2'

loop_
_atom_site_label
_atom_site_type_symbol
_atom_site_fract_x
_atom_site_fract_y
_atom_site_fract_z
_atom_site_U_iso_or_equiv
_atom_site_adp_type
_atom_site_occupancy
_atom_site_symmetry_multiplicity
_atom_site_calc_flag
_atom_site_refinement_flags
_atom_site_disorder_assembly
_atom_site_disorder_group
Sm1 Sm 0.16720(4) 0.93087(5) 0.09881(2) 0.0060(2) Uani 1 1 d . . .
O1 O 0.3772(7) 0.5277(8) 0.2737(4) 0.0162(13) Uani 1 1 d . . .
O2 O 0.2309(7) 0.7187(7) 0.2016(4) 0.0139(12) Uani 1 1 d . . .
O3 O 0.9278(7) 0.8316(7) 0.1052(4) 0.0144(12) Uani 1 1 d . . .
O4 O 0.7443(7) 0.9666(8) 0.0151(4) 0.0132(12) Uani 1 1 d . . .
O5 O 0.3467(8) 1.1500(9) 0.1549(4) 0.0238(15) Uani 1 1 d . . .
O6 O 0.0095(7) 1.1517(7) 0.0495(4) 0.0129(12) Uani 1 1 d . . .
O7 O 0.1653(7) 0.6823(7) 0.0156(4) 0.0164(13) Uani 1 1 d . . .
O8 O 0.0051(13) 0.5967(12) -0.1166(7) 0.053(3) Uani 1 1 d . . .
N1 N 0.4375(9) 0.8166(9) 0.1330(5) 0.0137(15) Uani 1 1 d . . .
N2 N 0.0570(9) 0.7135(9) -0.0457(5) 0.0215(17) Uani 1 1 d . . .
C1 C 0.3509(9) 0.6421(10) 0.2241(5) 0.0091(16) Uani 1 1 d . . .
C2 C 0.4741(10) 0.6959(10) 0.1884(5) 0.0105(16) Uani 1 1 d . . .
C3 C 0.6168(10) 0.6310(11) 0.2139(6) 0.0168(18) Uani 1 1 d . . .
H3 H 0.6398 0.5466 0.2536 0.020 Uiso 1 1 calc R . .
C4 C 0.7237(10) 0.6922(11) 0.1802(6) 0.0164(18) Uani 1 1 d U . .
H4 H 0.8227 0.6527 0.1980 0.020 Uiso 1 1 calc R . .
C5 C 0.6867(10) 0.8119(10) 0.1201(6) 0.0125(16) Uani 1 1 d U . .
C6 C 0.7965(8) 0.8759(10) 0.0763(5) 0.0085(16) Uani 1 1 d U . .
C7 C 0.5410(9) 0.8724(12) 0.1000(6) 0.0134(17) Uani 1 1 d U . .
H7 H 0.5152 0.9574 0.0607 0.016 Uiso 1 1 calc R . .
O101 O 0.3477(17) 0.4171(16) 0.0491(10) 0.041(4) Uiso 0.64(2) 1 d P A 1
O102 O 0.588(2) 0.261(3) 0.1049(13) 0.029(6) Uiso 0.36(2) 1 d P A 2

loop_
_atom_site_aniso_label
_atom_site_aniso_U_11
_atom_site_aniso_U_22
_atom_site_aniso_U_33
_atom_site_aniso_U_23
_atom_site_aniso_U_13
_atom_site_aniso_U_12
Sm1 0.0074(3) 0.0037(3) 0.0066(3) 0.00049(12) 0.0014(2) 0.00083(12)
O1 0.020(3) 0.013(3) 0.017(3) 0.007(3) 0.009(3) 0.003(3)
O2 0.017(3) 0.012(3) 0.014(3) 0.001(2) 0.007(2) 0.001(2)
O3 0.019(3) 0.010(3) 0.013(3) 0.000(2) 0.002(2) -0.004(2)
O4 0.015(3) 0.013(3) 0.012(3) 0.005(2) 0.005(2) 0.001(2)
O5 0.027(4) 0.027(4) 0.022(3) -0.013(3) 0.014(3) -0.012(3)
O6 0.016(3) 0.008(3) 0.012(3) 0.001(2) -0.001(2) 0.003(2)
O7 0.020(3) 0.011(3) 0.015(3) -0.002(2) 0.000(2) 0.011(2)
O8 0.066(7) 0.032(4) 0.053(6) -0.002(4) 0.004(5) 0.005(5)
N1 0.019(4) 0.009(3) 0.012(3) 0.007(3) 0.003(3) 0.003(3)
N2 0.024(4) 0.015(4) 0.025(4) 0.002(3) 0.007(3) 0.006(3)
C1 0.010(4) 0.010(4) 0.007(4) 0.001(3) 0.002(3) 0.002(3)
C2 0.015(4) 0.008(4) 0.010(4) 0.003(3) 0.006(3) 0.001(3)
C3 0.019(5) 0.015(5) 0.016(4) 0.011(4) 0.005(3) 0.006(3)
C4 0.015(4) 0.014(4) 0.018(4) 0.009(3) 0.002(3) 0.003(3)
C5 0.015(4) 0.009(4) 0.013(4) 0.004(3) 0.004(3) 0.001(3)
C6 0.000(3) 0.012(4) 0.014(4) 0.001(3) 0.002(3) 0.000(3)
C7 0.004(4) 0.020(5) 0.017(4) 0.008(4) 0.004(3) -0.002(3)

loop_
_atom_type_symbol
_atom_type_description
_atom_type_scat_dispersion_real
_atom_type_scat_dispersion_imag
_atom_type_scat_source
C C 0.0181 0.0091 'International Tables Vol C Tables 4.2.6.8 and 6.1.1.4'
H H 0.0000 0.0000 'International Tables Vol C Tables 4.2.6.8 and 6.1.1.4'
N N 0.0311 0.0180 'International Tables Vol C Tables 4.2.6.8 and 6.1.1.4'
O O 0.0492 0.0322 'International Tables Vol C Tables 4.2.6.8 and 6.1.1.4'
Sm Sm -5.3236 12.2178 'International Tables Vol C Tables 4.2.6.8 and 6.1.1.4'

loop_
_geom_angle_atom_site_label_1
_geom_angle_atom_site_label_2
_geom_angle_atom_site_label_3
_geom_angle
_geom_angle_site_symmetry_1
_geom_angle_site_symmetry_3
O6 Sm1 O3 77.7(2) . 1_455
O6 Sm1 O1 78.5(2) . 2
O3 Sm1 O1 71.7(2) 1_455 2
O6 Sm1 O2 145.5(2) . .
O3 Sm1 O2 76.4(2) 1_455 .
O1 Sm1 O2 71.9(2) 2 .
O6 Sm1 O4 76.7(2) . 3_675
O3 Sm1 O4 132.7(2) 1_455 3_675
O1 Sm1 O4 138.6(2) 2 3_675
O2 Sm1 O4 137.8(2) . 3_675
O6 Sm1 O5 81.2(3) . .
O3 Sm1 O5 140.6(2) 1_455 .
O1 Sm1 O5 71.8(2) 2 .
O2 Sm1 O5 105.4(2) . .
O4 Sm1 O5 72.1(2) 3_675 .
O6 Sm1 O7 123.3(2) . .
O3 Sm1 O7 83.0(2) 1_455 .
O1 Sm1 O7 142.4(2) 2 .
O2 Sm1 O7 75.4(2) . .
O4 Sm1 O7 78.9(2) 3_675 .
O5 Sm1 O7 136.2(2) . .
O6 Sm1 N1 146.5(2) . .
O3 Sm1 N1 135.8(2) 1_455 .
O1 Sm1 N1 108.9(2) 2 .
O2 Sm1 N1 63.1(2) . .
O4 Sm1 N1 77.2(2) 3_675 .
O5 Sm1 N1 71.0(2) . .
O7 Sm1 N1 70.9(2) . .
O6 Sm1 O6 73.3(2) . 3_575
O3 Sm1 O6 67.1(2) 1_455 3_575
O1 Sm1 O6 133.8(2) 2 3_575
O2 Sm1 O6 115.90(19) . 3_575
O4 Sm1 O6 67.7(2) 3_675 3_575
O5 Sm1 O6 136.2(2) . 3_575
O7 Sm1 O6 50.11(19) . 3_575
N1 Sm1 O6 114.9(2) . 3_575
O6 Sm1 N2 98.8(2) . .
O3 Sm1 N2 73.2(2) 1_455 .
O1 Sm1 N2 144.5(2) 2 .
O2 Sm1 N2 95.2(2) . .
O4 Sm1 N2 72.3(2) 3_675 .
O5 Sm1 N2 143.3(2) . .
O7 Sm1 N2 24.6(2) . .
N1 Sm1 N2 92.8(2) . .
O6 Sm1 N2 25.5(2) 3_575 .
O6 Sm1 Sm1 39.16(14) . 3_575
O3 Sm1 Sm1 67.57(14) 1_455 3_575
O1 Sm1 Sm1 109.87(16) 2 3_575
O2 Sm1 Sm1 140.42(15) . 3_575
O4 Sm1 Sm1 67.35(15) 3_675 3_575
O5 Sm1 Sm1 112.70(18) . 3_575
O7 Sm1 Sm1 84.21(14) . 3_575
N1 Sm1 Sm1 139.96(16) . 3_575
O6 Sm1 Sm1 34.15(13) 3_575 3_575
N2 Sm1 Sm1 59.68(15) . 3_575
C1 O1 Sm1 142.5(6) . 2_545
C1 O2 Sm1 127.4(5) . .
C6 O3 Sm1 135.0(5) . 1_655
C6 O4 Sm1 135.2(5) . 3_675
N2 O6 Sm1 162.3(6) 3_575 .
N2 O6 Sm1 90.8(5) 3_575 3_575
Sm1 O6 Sm1 106.7(2) . 3_575
N2 O7 Sm1 99.2(5) . .
C7 N1 C2 118.3(8) . .
C7 N1 Sm1 123.8(6) . .
C2 N1 Sm1 117.9(6) . .
O7 N2 O6 119.8(8) . 3_575
O7 N2 O8 121.2(7) . .
O6 N2 O8 119.0(8) 3_575 .
O7 N2 Sm1 56.2(4) . .
O6 N2 Sm1 63.6(4) 3_575 .
O8 N2 Sm1 177.3(6) . .
O1 C1 O2 125.7(8) . .
O1 C1 C2 117.6(7) . .
O2 C1 C2 116.7(7) . .
N1 C2 C3 122.6(8) . .
N1 C2 C1 114.9(7) . .
C3 C2 C1 122.5(7) . .
C4 C3 C2 118.3(8) . .
C4 C3 H3 120.8 . .
C2 C3 H3 120.8 . .
C3 C4 C5 120.1(9) . .
C3 C4 H4 120.0 . .
C5 C4 H4 120.0 . .
C4 C5 C7 117.3(8) . .
C4 C5 C6 122.5(8) . .
C7 C5 C6 120.2(8) . .
O3 C6 O4 127.6(8) . .
O3 C6 C5 116.0(7) . .
O4 C6 C5 116.4(7) . .
N1 C7 C5 123.2(8) . .
N1 C7 H7 118.4 . .
C5 C7 H7 118.4 . .

loop_
_geom_bond_atom_site_label_1
_geom_bond_atom_site_label_2
_geom_bond_distance
_geom_bond_site_symmetry_2
Sm1 O6 2.361(6) .
Sm1 O3 2.420(6) 1_455
Sm1 O1 2.421(6) 2
Sm1 O2 2.423(6) .
Sm1 O4 2.436(6) 3_675
Sm1 O5 2.483(7) .
Sm1 O7 2.496(6) .
Sm1 N1 2.613(8) .
Sm1 O6 2.656(6) 3_575
Sm1 N2 2.965(8) .
Sm1 Sm1 4.0293(8) 3_575
O1 C1 1.244(11) .
O1 Sm1 2.421(6) 2_545
O2 C1 1.255(11) .
O3 C6 1.244(11) .
O3 Sm1 2.420(6) 1_655
O4 C6 1.257(11) .
O4 Sm1 2.436(6) 3_675
O6 N2 1.279(10) 3_575
O6 Sm1 2.656(6) 3_575
O7 N2 1.249(10) .
O8 N2 1.507(13) .
N1 C7 1.327(11) .
N1 C2 1.346(11) .
N2 O6 1.279(10) 3_575
C1 C2 1.508(11) .
C2 C3 1.393(12) .
C3 C4 1.377(13) .
C3 H3 0.9500 .
C4 C5 1.390(12) .
C4 H4 0.9500 .
C5 C7 1.404(12) .
C5 C6 1.515(11) .
C7 H7 0.9500 .

loop_
_geom_torsion_atom_site_label_1
_geom_torsion_atom_site_label_2
_geom_torsion_atom_site_label_3
_geom_torsion_atom_site_label_4
_geom_torsion
_geom_torsion_site_symmetry_1
_geom_torsion_site_symmetry_2
_geom_torsion_site_symmetry_3
_geom_torsion_site_symmetry_4
O6 Sm1 O2 C1 -159.5(6) . . . .
O3 Sm1 O2 C1 158.1(7) 1_455 . . .
O1 Sm1 O2 C1 -127.1(7) 2 . . .
O4 Sm1 O2 C1 17.6(8) 3_675 . . .
O5 Sm1 O2 C1 -62.6(7) . . . .
O7 Sm1 O2 C1 71.9(7) . . . .
N1 Sm1 O2 C1 -3.8(6) . . . .
O6 Sm1 O2 C1 102.3(7) 3_575 . . .
N2 Sm1 O2 C1 86.7(7) . . . .
Sm1 Sm1 O2 C1 133.4(6) 3_575 . . .
O3 Sm1 O6 N2 102.3(19) 1_455 . . 3_575
O1 Sm1 O6 N2 28.8(19) 2 . . 3_575
O2 Sm1 O6 N2 60(2) . . . 3_575
O4 Sm1 O6 N2 -117.9(19) 3_675 . . 3_575
O5 Sm1 O6 N2 -44.3(18) . . . 3_575
O7 Sm1 O6 N2 175.2(18) . . . 3_575
N1 Sm1 O6 N2 -78.3(19) . . . 3_575
O6 Sm1 O6 N2 172(2) 3_575 . . 3_575
N2 Sm1 O6 N2 172.8(17) . . . 3_575
Sm1 Sm1 O6 N2 172(2) 3_575 . . 3_575
O3 Sm1 O6 Sm1 -69.5(2) 1_455 . . 3_575
O1 Sm1 O6 Sm1 -143.0(3) 2 . . 3_575
O2 Sm1 O6 Sm1 -111.6(3) . . . 3_575
O4 Sm1 O6 Sm1 70.4(2) 3_675 . . 3_575
O5 Sm1 O6 Sm1 144.0(3) . . . 3_575
O7 Sm1 O6 Sm1 3.5(3) . . . 3_575
N1 Sm1 O6 Sm1 110.0(4) . . . 3_575
O6 Sm1 O6 Sm1 0.0 3_575 . . 3_575
N2 Sm1 O6 Sm1 1.1(3) . . . 3_575
O6 Sm1 O7 N2 -5.7(6) . . . .
O3 Sm1 O7 N2 64.6(5) 1_455 . . .
O1 Sm1 O7 N2 111.8(6) 2 . . .
O2 Sm1 O7 N2 142.3(6) . . . .
O4 Sm1 O7 N2 -71.5(5) 3_675 . . .
O5 Sm1 O7 N2 -120.5(5) . . . .
N1 Sm1 O7 N2 -151.6(6) . . . .
O6 Sm1 O7 N2 -1.3(5) 3_575 . . .
Sm1 Sm1 O7 N2 -3.5(5) 3_575 . . .
O6 Sm1 N1 C7 -22.3(9) . . . .
O3 Sm1 N1 C7 157.0(6) 1_455 . . .
O1 Sm1 N1 C7 -120.1(7) 2 . . .
O2 Sm1 N1 C7 -177.3(8) . . . .
O4 Sm1 N1 C7 17.2(7) 3_675 . . .
O5 Sm1 N1 C7 -58.0(7) . . . .
O7 Sm1 N1 C7 99.8(7) . . . .
O6 Sm1 N1 C7 75.0(7) 3_575 . . .
N2 Sm1 N1 C7 88.4(7) . . . .
Sm1 Sm1 N1 C7 45.0(8) 3_575 . . .
O6 Sm1 N1 C2 156.7(5) . . . .
O3 Sm1 N1 C2 -24.1(8) 1_455 . . .
O1 Sm1 N1 C2 58.8(7) 2 . . .
O2 Sm1 N1 C2 1.6(6) . . . .
O4 Sm1 N1 C2 -163.8(7) 3_675 . . .
O5 Sm1 N1 C2 120.9(6) . . . .
O7 Sm1 N1 C2 -81.3(6) . . . .
O6 Sm1 N1 C2 -106.1(6) 3_575 . . .
N2 Sm1 N1 C2 -92.7(6) . . . .
Sm1 Sm1 N1 C2 -136.0(5) 3_575 . . .
Sm1 O7 N2 O6 2.5(9) . . . 3_575
Sm1 O7 N2 O8 -179.1(8) . . . .
O6 Sm1 N2 O7 175.2(5) . . . .
O3 Sm1 N2 O7 -110.6(5) 1_455 . . .
O1 Sm1 N2 O7 -102.2(6) 2 . . .
O2 Sm1 N2 O7 -36.5(5) . . . .
O4 Sm1 N2 O7 102.3(5) 3_675 . . .
O5 Sm1 N2 O7 88.1(6) . . . .
N1 Sm1 N2 O7 26.7(5) . . . .
O6 Sm1 N2 O7 177.6(9) 3_575 . . .
Sm1 Sm1 N2 O7 176.0(6) 3_575 . . .
O6 Sm1 N2 O6 -2.4(6) . . . 3_575
O3 Sm1 N2 O6 71.8(5) 1_455 . . 3_575
O1 Sm1 N2 O6 80.2(6) 2 . . 3_575
O2 Sm1 N2 O6 145.9(5) . . . 3_575
O4 Sm1 N2 O6 -75.3(5) 3_675 . . 3_575
O5 Sm1 N2 O6 -89.5(6) . . . 3_575
O7 Sm1 N2 O6 -177.6(9) . . . 3_575
N1 Sm1 N2 O6 -150.9(5) . . . 3_575
Sm1 Sm1 N2 O6 -1.6(4) 3_575 . . 3_575
O6 Sm1 N2 O8 -168(15) . . . .
O3 Sm1 N2 O8 -94(15) 1_455 . . .
O1 Sm1 N2 O8 -86(15) 2 . . .
O2 Sm1 N2 O8 -20(15) . . . .
O4 Sm1 N2 O8 119(15) 3_675 . . .
O5 Sm1 N2 O8 104(15) . . . .
O7 Sm1 N2 O8 16(14) . . . .
N1 Sm1 N2 O8 43(15) . . . .
O6 Sm1 N2 O8 -166(15) 3_575 . . .
Sm1 Sm1 N2 O8 -168(15) 3_575 . . .
Sm1 O1 C1 O2 -38.0(15) 2_545 . . .
Sm1 O1 C1 C2 141.0(7) 2_545 . . .
Sm1 O2 C1 O1 -175.8(6) . . . .
Sm1 O2 C1 C2 5.2(10) . . . .
C7 N1 C2 C3 1.9(13) . . . .
Sm1 N1 C2 C3 -177.1(7) . . . .
C7 N1 C2 C1 178.9(8) . . . .
Sm1 N1 C2 C1 -0.1(9) . . . .
O1 C1 C2 N1 178.0(8) . . . .
O2 C1 C2 N1 -2.9(11) . . . .
O1 C1 C2 C3 -5.1(12) . . . .
O2 C1 C2 C3 174.0(8) . . . .
N1 C2 C3 C4 -0.7(14) . . . .
C1 C2 C3 C4 -177.4(8) . . . .
C2 C3 C4 C5 -2.2(14) . . . .
C3 C4 C5 C7 3.8(14) . . . .
C3 C4 C5 C6 -175.6(9) . . . .
Sm1 O3 C6 O4 21.2(14) 1_655 . . .
Sm1 O3 C6 C5 -159.2(6) 1_655 . . .
Sm1 O4 C6 O3 14.2(15) 3_675 . . .
Sm1 O4 C6 C5 -165.5(6) 3_675 . . .
C4 C5 C6 O3 -9.7(13) . . . .
C7 C5 C6 O3 170.9(8) . . . .
C4 C5 C6 O4 170.0(9) . . . .
C7 C5 C6 O4 -9.4(13) . . . .
C2 N1 C7 C5 -0.2(14) . . . .
Sm1 N1 C7 C5 178.7(7) . . . .
C4 C5 C7 N1 -2.7(14) . . . .
C6 C5 C7 N1 176.8(8) . . . .
